data_4332017
loop_
_publ_author_name
'Janka, Mesfin'
'Atesin, Abdurrahman \,C.'
'Fox, Daniel J.'
'Flaschenriem, Christine'
'Brennessel, William W.'
'Eisenberg, Richard'

_publ_section_title
;
 Highly Diastereoselective Oxidative Addition of Methyl Iodide to a Chiral
 Square-Planar Complex
;
_journal_issue 17
_journal_name_full 'Inorganic Chemistry'
_journal_page_first 6559
_journal_page_last 6561
_journal_paper_doi 10.1021/ic052027v
_journal_volume 45
_journal_year 2006
_chemical_absolute_configuration ad
_chemical_formula_moiety 'C28 H44 Ir O2 P2, F6 Sb'
_chemical_formula_sum 'C28 H44 F6 Ir O2 P2 Sb'
_chemical_formula_weight 902.52
_chemical_name_common eisaa02
_chemical_name_systematic
;


 ?


;
_space_group_IT_number 19
_symmetry_cell_setting orthorhombic
_symmetry_space_group_name_Hall 'P 2ac 2ab'
_symmetry_space_group_name_H-M 'P 21 21 21'
_atom_sites_solution_hydrogens geom
_atom_sites_solution_primary direct
_atom_sites_solution_secondary difmap
_audit_creation_method SHELXL-97
_cell_angle_alpha 90.00
_cell_angle_beta 90.00
_cell_angle_gamma 90.00
_cell_formula_units_Z 4
_cell_length_a 8.7159(18)
_cell_length_b 11.833(2)
_cell_length_c 31.627(7)
_cell_measurement_reflns_used 3792
_cell_measurement_temperature 100.0(1)
_cell_measurement_theta_max 30.83
_cell_measurement_theta_min 2.59
_cell_volume 3261.9(11)
_computing_cell_refinement 'SAINT, Bruker'
_computing_data_collection 'APEX2, Bruker'
_computing_data_reduction 'SAINT, Bruker'
_computing_molecular_graphics 'SHELXTL, Bruker'
_computing_publication_material 'Bruker SHELXTL'
_computing_structure_refinement 'SHELXL-97 (Sheldrick, 1997)'
_computing_structure_solution 'SIR97, CNR-IC'
_diffrn_ambient_temperature 100.0(1)
_diffrn_measured_fraction_theta_full 0.995
_diffrn_measured_fraction_theta_max 0.995
_diffrn_measurement_device_type 'Bruker SMART APEX II CCD Platform'
_diffrn_measurement_method 'area detector, \w scans per \f'
_diffrn_radiation_monochromator graphite
_diffrn_radiation_source 'fine-focus sealed tube'
_diffrn_radiation_type MoK\a
_diffrn_radiation_wavelength 0.71073
_diffrn_reflns_av_R_equivalents 0.0552
_diffrn_reflns_av_sigmaI/netI 0.0452
_diffrn_reflns_limit_h_max 12
_diffrn_reflns_limit_h_min -12
_diffrn_reflns_limit_k_max 16
_diffrn_reflns_limit_k_min -16
_diffrn_reflns_limit_l_max 43
_diffrn_reflns_limit_l_min -45
_diffrn_reflns_number 49306
_diffrn_reflns_theta_full 30.51
_diffrn_reflns_theta_max 30.51
_diffrn_reflns_theta_min 1.29
_exptl_absorpt_coefficient_mu 5.060
_exptl_absorpt_correction_T_max 0.4028
_exptl_absorpt_correction_T_min 0.1468
_exptl_absorpt_correction_type multi-scan
_exptl_absorpt_process_details 'SADABS, R. Blessing, 1995'
_exptl_crystal_colour yellow-orange
_exptl_crystal_density_diffrn 1.838
_exptl_crystal_density_method 'not measured'
_exptl_crystal_description block
_exptl_crystal_F_000 1760
_exptl_crystal_size_max 0.40
_exptl_crystal_size_mid 0.34
_exptl_crystal_size_min 0.18
_refine_diff_density_max 1.468
_refine_diff_density_min -2.083
_refine_diff_density_rms 0.179
_refine_ls_abs_structure_details 'Flack H D (1983), 4260 Friedel pairs, Acta Cryst. A39, 876-881'
_refine_ls_abs_structure_Flack 0.009(6)
_refine_ls_extinction_method none
_refine_ls_goodness_of_fit_ref 1.082
_refine_ls_hydrogen_treatment constr
_refine_ls_matrix_type full
_refine_ls_number_parameters 369
_refine_ls_number_reflns 9785
_refine_ls_number_restraints 0
_refine_ls_restrained_S_all 1.082
_refine_ls_R_factor_all 0.0361
_refine_ls_R_factor_gt 0.0342
_refine_ls_shift/su_max 0.002
_refine_ls_shift/su_mean 0.000
_refine_ls_structure_factor_coef Fsqd
_refine_ls_weighting_details 'calc w=1/[\s^2^(Fo^2^)+(0.0000P)^2^+24.2292P] where P=(Fo^2^+2Fc^2^)/3'
_refine_ls_weighting_scheme calc
_refine_ls_wR_factor_gt 0.0805
_refine_ls_wR_factor_ref 0.0816
_reflns_number_gt 9355
_reflns_number_total 9785
_reflns_threshold_expression >2sigma(I)
_cod_data_source_file ic052027vsup1.cif
_cod_data_source_block eisaa02
_cod_original_cell_volume 3262.0(12)
_cod_database_code 4332017

loop_
_symmetry_equiv_pos_as_xyz
'x, y, z'
'-x+1/2, -y, z+1/2'
'-x, y+1/2, -z+1/2'
'x+1/2, -y+1/2, -z'

loop_
_atom_site_label
_atom_site_type_symbol
_atom_site_fract_x
_atom_site_fract_y
_atom_site_fract_z
_atom_site_U_iso_or_equiv
_atom_site_adp_type
_atom_site_occupancy
_atom_site_symmetry_multiplicity
_atom_site_calc_flag
_atom_site_refinement_flags
Ir1 Ir 0.81507(2) 0.592472(18) 0.400162(6) 0.01146(5) Uani 1 1 d .
P1 P 0.65543(15) 0.44195(11) 0.38143(4) 0.0110(3) Uani 1 1 d .
P2 P 0.60596(16) 0.70714(12) 0.38231(5) 0.0115(3) Uani 1 1 d .
C1 C 0.9712(7) 0.4914(5) 0.41907(19) 0.0186(12) Uani 1 1 d .
O1 O 1.0642(5) 0.4355(4) 0.43159(15) 0.0241(10) Uani 1 1 d .
C2 C 0.9349(7) 0.7209(5) 0.4160(2) 0.0198(12) Uani 1 1 d .
O2 O 1.0053(6) 0.7950(5) 0.4273(2) 0.0380(14) Uani 1 1 d .
C3 C 0.7415(9) 0.4924(6) 0.2802(2) 0.0311(16) Uani 1 1 d .
H3A H 0.7047 0.5493 0.3003 0.047 Uiso 1 1 calc R
H3B H 0.7035 0.5104 0.2519 0.047 Uiso 1 1 calc R
H3C H 0.8540 0.4922 0.2800 0.047 Uiso 1 1 calc R
C4 C 0.7424(10) 0.2848(7) 0.2626(2) 0.0379(19) Uani 1 1 d .
H4A H 0.7138 0.3057 0.2337 0.057 Uiso 1 1 calc R
H4B H 0.6973 0.2112 0.2696 0.057 Uiso 1 1 calc R
H4C H 0.8544 0.2801 0.2648 0.057 Uiso 1 1 calc R
C5 C 0.6823(9) 0.3746(5) 0.29356(18) 0.0194(11) Uani 1 1 d .
H5A H 0.5676 0.3748 0.2925 0.023 Uiso 1 1 calc R
C6 C 0.7333(7) 0.3500(5) 0.33874(19) 0.0175(11) Uani 1 1 d .
H6A H 0.8475 0.3578 0.3394 0.021 Uiso 1 1 calc R
C7 C 0.6951(8) 0.2286(5) 0.35375(19) 0.0231(12) Uani 1 1 d .
H7A H 0.5891 0.2083 0.3455 0.028 Uiso 1 1 calc R
H7B H 0.7665 0.1738 0.3406 0.028 Uiso 1 1 calc R
C8 C 0.7114(7) 0.2256(5) 0.4018(2) 0.0215(12) Uani 1 1 d .
H8A H 0.8205 0.2333 0.4100 0.026 Uiso 1 1 calc R
H8B H 0.6719 0.1532 0.4131 0.026 Uiso 1 1 calc R
C9 C 0.6170(7) 0.3254(5) 0.41930(18) 0.0143(10) Uani 1 1 d .
H9A H 0.5065 0.3047 0.4159 0.017 Uiso 1 1 calc R
C10 C 0.6418(7) 0.3506(6) 0.46628(19) 0.0208(13) Uani 1 1 d .
H10A H 0.7505 0.3757 0.4702 0.025 Uiso 1 1 calc R
C11 C 0.6159(9) 0.2456(7) 0.4935(2) 0.0335(17) Uani 1 1 d .
H11A H 0.6949 0.1893 0.4872 0.050 Uiso 1 1 calc R
H11B H 0.5144 0.2139 0.4874 0.050 Uiso 1 1 calc R
H11C H 0.6216 0.2664 0.5235 0.050 Uiso 1 1 calc R
C12 C 0.5372(8) 0.4457(6) 0.4808(2) 0.0265(14) Uani 1 1 d .
H12A H 0.5648 0.5156 0.4661 0.040 Uiso 1 1 calc R
H12B H 0.5490 0.4566 0.5114 0.040 Uiso 1 1 calc R
H12C H 0.4304 0.4262 0.4745 0.040 Uiso 1 1 calc R
C13 C 0.4707(6) 0.4994(5) 0.36454(17) 0.0133(10) Uani 1 1 d .
C14 C 0.3526(6) 0.4289(5) 0.35118(17) 0.0159(11) Uani 1 1 d .
H14A H 0.3641 0.3492 0.3530 0.019 Uiso 1 1 calc R
C15 C 0.2183(6) 0.4746(5) 0.33528(19) 0.0180(12) Uani 1 1 d .
H15A H 0.1381 0.4261 0.3261 0.022 Uiso 1 1 calc R
C16 C 0.2004(6) 0.5908(6) 0.33273(16) 0.0190(10) Uani 1 1 d .
H16A H 0.1091 0.6216 0.3210 0.023 Uiso 1 1 calc R
C17 C 0.3142(7) 0.6621(4) 0.34710(16) 0.0146(9) Uani 1 1 d .
H17A H 0.3002 0.7416 0.3460 0.017 Uiso 1 1 calc R
C18 C 0.4505(6) 0.6168(5) 0.36329(16) 0.0114(10) Uani 1 1 d .
C19 C 0.3338(8) 0.6877(6) 0.4616(2) 0.0239(13) Uani 1 1 d .
H19A H 0.3464 0.6277 0.4405 0.036 Uiso 1 1 calc R
H19B H 0.2260 0.6916 0.4702 0.036 Uiso 1 1 calc R
H19C H 0.3979 0.6711 0.4862 0.036 Uiso 1 1 calc R
C20 C 0.3581(10) 0.8950(8) 0.4754(2) 0.039(2) Uani 1 1 d .
H20A H 0.2494 0.8983 0.4833 0.059 Uiso 1 1 calc R
H20B H 0.3896 0.9677 0.4634 0.059 Uiso 1 1 calc R
H20C H 0.4198 0.8786 0.5006 0.059 Uiso 1 1 calc R
C21 C 0.3823(7) 0.8011(6) 0.4424(2) 0.0217(13) Uani 1 1 d .
H21A H 0.3161 0.8172 0.4173 0.026 Uiso 1 1 calc R
C22 C 0.5518(7) 0.8008(5) 0.42824(19) 0.0172(11) Uani 1 1 d .
H22A H 0.6152 0.7773 0.4531 0.021 Uiso 1 1 calc R
C23 C 0.6093(8) 0.9203(6) 0.4139(2) 0.0272(14) Uani 1 1 d .
H23A H 0.5197 0.9706 0.4100 0.033 Uiso 1 1 calc R
H23B H 0.6742 0.9530 0.4365 0.033 Uiso 1 1 calc R
C24 C 0.7005(7) 0.9161(5) 0.37312(18) 0.0208(11) Uani 1 1 d .
H24A H 0.8084 0.8950 0.3789 0.025 Uiso 1 1 calc R
H24B H 0.6994 0.9909 0.3590 0.025 Uiso 1 1 calc R
C25 C 0.6241(7) 0.8274(5) 0.34505(19) 0.0178(11) Uani 1 1 d .
H25A H 0.5174 0.8550 0.3399 0.021 Uiso 1 1 calc R
C26 C 0.6922(8) 0.8032(5) 0.30150(18) 0.0205(12) Uani 1 1 d .
H26A H 0.6331 0.7401 0.2882 0.025 Uiso 1 1 calc R
C27 C 0.8626(8) 0.7711(7) 0.3019(2) 0.0282(15) Uani 1 1 d .
H27A H 0.8944 0.7487 0.2734 0.042 Uiso 1 1 calc R
H27B H 0.8787 0.7079 0.3215 0.042 Uiso 1 1 calc R
H27C H 0.9236 0.8361 0.3111 0.042 Uiso 1 1 calc R
C28 C 0.6724(9) 0.9103(7) 0.2740(2) 0.0352(15) Uani 1 1 d .
H28A H 0.6962 0.8921 0.2444 0.053 Uiso 1 1 calc R
H28B H 0.7421 0.9694 0.2840 0.053 Uiso 1 1 calc R
H28C H 0.5662 0.9370 0.2760 0.053 Uiso 1 1 calc R
Sb1 Sb 0.17092(4) 0.09562(4) 0.356054(12) 0.01995(8) Uani 1 1 d .
F1 F 0.3241(5) 0.1336(4) 0.39504(15) 0.0406(10) Uani 1 1 d .
F2 F 0.0190(5) 0.0578(4) 0.31688(15) 0.0379(11) Uani 1 1 d .
F3 F 0.2948(6) 0.1570(4) 0.31347(15) 0.0432(11) Uani 1 1 d .
F4 F 0.2644(5) -0.0472(3) 0.34729(18) 0.0447(13) Uani 1 1 d .
F5 F 0.0803(5) 0.2382(3) 0.36413(15) 0.0331(10) Uani 1 1 d .
F6 F 0.0502(6) 0.0367(4) 0.39931(18) 0.0472(12) Uani 1 1 d .

loop_
_atom_site_aniso_label
_atom_site_aniso_U_11
_atom_site_aniso_U_22
_atom_site_aniso_U_33
_atom_site_aniso_U_23
_atom_site_aniso_U_13
_atom_site_aniso_U_12
Ir1 0.01006(7) 0.01075(8) 0.01357(8) 0.00181(8) -0.00112(8) 0.00011(8)
P1 0.0109(6) 0.0079(5) 0.0142(6) 0.0013(5) 0.0002(5) 0.0014(4)
P2 0.0123(6) 0.0088(6) 0.0133(6) 0.0024(5) -0.0011(5) -0.0003(5)
C1 0.018(3) 0.021(3) 0.017(3) -0.005(2) -0.001(2) -0.008(2)
O1 0.022(2) 0.022(2) 0.029(2) 0.0052(18) -0.0044(18) 0.0059(18)
C2 0.019(3) 0.010(3) 0.030(3) 0.006(2) -0.009(2) 0.002(2)
O2 0.034(3) 0.020(3) 0.061(4) 0.001(3) -0.020(3) -0.005(2)
C3 0.043(4) 0.031(4) 0.020(3) 0.001(3) 0.006(3) 0.006(3)
C4 0.048(4) 0.039(4) 0.028(4) -0.014(3) 0.002(3) 0.012(4)
C5 0.026(3) 0.011(2) 0.021(3) -0.0064(19) -0.002(3) -0.004(3)
C6 0.016(3) 0.018(3) 0.019(3) -0.002(2) 0.001(2) 0.001(2)
C7 0.027(3) 0.015(3) 0.027(3) -0.007(2) 0.000(3) -0.002(3)
C8 0.023(3) 0.012(2) 0.030(3) 0.006(2) 0.000(3) 0.002(2)
C9 0.020(3) 0.004(2) 0.019(3) 0.004(2) -0.001(2) 0.001(2)
C10 0.021(3) 0.022(3) 0.019(3) 0.008(2) -0.001(2) -0.002(2)
C11 0.041(4) 0.033(4) 0.026(4) 0.014(3) -0.001(3) -0.005(3)
C12 0.025(3) 0.034(4) 0.020(3) 0.001(3) 0.003(3) -0.007(3)
C13 0.011(2) 0.018(3) 0.011(2) 0.002(2) 0.0017(19) 0.000(2)
C14 0.014(2) 0.017(3) 0.016(2) -0.002(2) 0.0009(18) -0.002(2)
C15 0.010(2) 0.021(3) 0.023(3) -0.002(2) -0.004(2) -0.004(2)
C16 0.011(2) 0.029(3) 0.018(2) -0.001(2) 0.0001(19) -0.003(3)
C17 0.014(2) 0.014(2) 0.016(2) 0.0024(19) 0.002(2) 0.005(2)
C18 0.010(2) 0.015(3) 0.009(2) 0.0005(18) 0.0008(17) -0.0007(19)
C19 0.021(3) 0.030(3) 0.021(3) 0.002(2) 0.006(3) 0.004(3)
C20 0.056(5) 0.038(4) 0.025(3) -0.009(3) 0.009(3) 0.020(4)
C21 0.023(3) 0.025(3) 0.016(3) -0.003(3) 0.003(2) 0.007(3)
C22 0.021(3) 0.013(3) 0.018(3) -0.003(2) -0.002(2) 0.004(2)
C23 0.034(3) 0.016(3) 0.032(3) -0.006(3) -0.005(3) 0.001(3)
C24 0.027(3) 0.007(2) 0.028(3) 0.008(2) -0.009(2) -0.005(3)
C25 0.018(3) 0.014(3) 0.021(3) 0.004(2) -0.004(2) -0.001(2)
C26 0.019(3) 0.025(3) 0.018(3) 0.009(2) -0.003(3) 0.001(3)
C27 0.026(3) 0.033(4) 0.025(3) 0.005(3) 0.004(3) -0.002(3)
C28 0.036(3) 0.039(3) 0.030(3) 0.018(3) -0.008(3) -0.013(4)
Sb1 0.01448(16) 0.01345(16) 0.03192(19) -0.00262(16) -0.00285(15) 0.00110(19)
F1 0.033(2) 0.040(2) 0.050(3) -0.008(2) -0.019(2) -0.001(2)
F2 0.030(2) 0.035(3) 0.049(3) -0.012(2) -0.016(2) -0.0035(18)
F3 0.041(3) 0.046(3) 0.042(3) -0.009(2) 0.015(2) -0.010(2)
F4 0.043(3) 0.0113(18) 0.079(4) -0.010(2) -0.016(2) 0.0133(18)
F5 0.026(2) 0.016(2) 0.058(3) -0.0053(19) 0.0038(19) 0.0057(16)
F6 0.055(3) 0.035(3) 0.052(3) 0.012(2) 0.009(3) -0.018(2)

loop_
_atom_type_symbol
_atom_type_description
_atom_type_scat_dispersion_real
_atom_type_scat_dispersion_imag
_atom_type_scat_source
C C 0.0033 0.0016 'International Tables Vol C Tables 4.2.6.8 and 6.1.1.4'
H H 0.0000 0.0000 'International Tables Vol C Tables 4.2.6.8 and 6.1.1.4'
O O 0.0106 0.0060 'International Tables Vol C Tables 4.2.6.8 and 6.1.1.4'
F F 0.0171 0.0103 'International Tables Vol C Tables 4.2.6.8 and 6.1.1.4'
P P 0.1023 0.0942 'International Tables Vol C Tables 4.2.6.8 and 6.1.1.4'
Sb Sb -0.5866 1.5461 'International Tables Vol C Tables 4.2.6.8 and 6.1.1.4'
Ir Ir -1.4442 7.9887 'International Tables Vol C Tables 4.2.6.8 and 6.1.1.4'

loop_
_geom_angle_atom_site_label_1
_geom_angle_atom_site_label_2
_geom_angle_atom_site_label_3
_geom_angle
C1 Ir1 C2 91.5(3)
C1 Ir1 P1 91.51(18)
C2 Ir1 P1 176.60(19)
C1 Ir1 P2 173.80(19)
C2 Ir1 P2 91.60(18)
P1 Ir1 P2 85.25(5)
C13 P1 C9 107.8(3)
C13 P1 C6 109.1(3)
C9 P1 C6 95.7(3)
C13 P1 Ir1 108.4(2)
C9 P1 Ir1 120.66(19)
C6 P1 Ir1 114.36(19)
C18 P2 C25 107.6(3)
C18 P2 C22 114.3(3)
C25 P2 C22 93.4(3)
C18 P2 Ir1 108.52(18)
C25 P2 Ir1 122.1(2)
C22 P2 Ir1 110.46(19)
O1 C1 Ir1 176.9(6)
O2 C2 Ir1 176.6(6)
C5 C3 H3A 109.5
C5 C3 H3B 109.5
H3A C3 H3B 109.5
C5 C3 H3C 109.5
H3A C3 H3C 109.5
H3B C3 H3C 109.5
C5 C4 H4A 109.5
C5 C4 H4B 109.5
H4A C4 H4B 109.5
C5 C4 H4C 109.5
H4A C4 H4C 109.5
H4B C4 H4C 109.5
C6 C5 C4 111.5(6)
C6 C5 C3 109.3(5)
C4 C5 C3 109.6(6)
C6 C5 H5A 108.8
C4 C5 H5A 108.8
C3 C5 H5A 108.8
C5 C6 C7 113.7(5)
C5 C6 P1 117.5(4)
C7 C6 P1 104.0(4)
C5 C6 H6A 107.0
C7 C6 H6A 107.0
P1 C6 H6A 107.0
C8 C7 C6 107.9(5)
C8 C7 H7A 110.1
C6 C7 H7A 110.1
C8 C7 H7B 110.1
C6 C7 H7B 110.1
H7A C7 H7B 108.4
C7 C8 C9 106.8(5)
C7 C8 H8A 110.4
C9 C8 H8A 110.4
C7 C8 H8B 110.4
C9 C8 H8B 110.4
H8A C8 H8B 108.6
C10 C9 C8 114.9(5)
C10 C9 P1 117.1(4)
C8 C9 P1 104.0(4)
C10 C9 H9A 106.7
C8 C9 H9A 106.7
P1 C9 H9A 106.7
C12 C10 C11 110.0(6)
C12 C10 C9 110.7(5)
C11 C10 C9 111.6(6)
C12 C10 H10A 108.1
C11 C10 H10A 108.1
C9 C10 H10A 108.1
C10 C11 H11A 109.5
C10 C11 H11B 109.5
H11A C11 H11B 109.5
C10 C11 H11C 109.5
H11A C11 H11C 109.5
H11B C11 H11C 109.5
C10 C12 H12A 109.5
C10 C12 H12B 109.5
H12A C12 H12B 109.5
C10 C12 H12C 109.5
H12A C12 H12C 109.5
H12B C12 H12C 109.5
C14 C13 C18 119.5(5)
C14 C13 P1 121.2(4)
C18 C13 P1 119.2(4)
C15 C14 C13 120.1(5)
C15 C14 H14A 119.9
C13 C14 H14A 119.9
C14 C15 C16 120.3(5)
C14 C15 H15A 119.9
C16 C15 H15A 119.9
C17 C16 C15 120.4(5)
C17 C16 H16A 119.8
C15 C16 H16A 119.8
C16 C17 C18 119.8(5)
C16 C17 H17A 120.1
C18 C17 H17A 120.1
C17 C18 C13 119.8(5)
C17 C18 P2 121.7(4)
C13 C18 P2 118.5(4)
C21 C19 H19A 109.5
C21 C19 H19B 109.5
H19A C19 H19B 109.5
C21 C19 H19C 109.5
H19A C19 H19C 109.5
H19B C19 H19C 109.5
C21 C20 H20A 109.5
C21 C20 H20B 109.5
H20A C20 H20B 109.5
C21 C20 H20C 109.5
H20A C20 H20C 109.5
H20B C20 H20C 109.5
C19 C21 C20 109.0(6)
C19 C21 C22 112.1(5)
C20 C21 C22 109.2(6)
C19 C21 H21A 108.8
C20 C21 H21A 108.8
C22 C21 H21A 108.8
C21 C22 C23 112.8(5)
C21 C22 P2 117.6(4)
C23 C22 P2 103.1(4)
C21 C22 H22A 107.6
C23 C22 H22A 107.6
P2 C22 H22A 107.6
C24 C23 C22 112.6(5)
C24 C23 H23A 109.1
C22 C23 H23A 109.1
C24 C23 H23B 109.1
C22 C23 H23B 109.1
H23A C23 H23B 107.8
C23 C24 C25 106.7(5)
C23 C24 H24A 110.4
C25 C24 H24A 110.4
C23 C24 H24B 110.4
C25 C24 H24B 110.4
H24A C24 H24B 108.6
C26 C25 C24 118.9(5)
C26 C25 P2 117.6(4)
C24 C25 P2 101.3(4)
C26 C25 H25A 106.0
C24 C25 H25A 106.0
P2 C25 H25A 106.0
C25 C26 C27 114.5(5)
C25 C26 C28 108.1(6)
C27 C26 C28 108.4(6)
C25 C26 H26A 108.5
C27 C26 H26A 108.5
C28 C26 H26A 108.5
C26 C27 H27A 109.5
C26 C27 H27B 109.5
H27A C27 H27B 109.5
C26 C27 H27C 109.5
H27A C27 H27C 109.5
H27B C27 H27C 109.5
C26 C28 H28A 109.5
C26 C28 H28B 109.5
H28A C28 H28B 109.5
C26 C28 H28C 109.5
H28A C28 H28C 109.5
H28B C28 H28C 109.5
F6 Sb1 F2 89.8(2)
F6 Sb1 F1 90.5(2)
F2 Sb1 F1 179.6(2)
F6 Sb1 F3 178.7(2)
F2 Sb1 F3 91.4(2)
F1 Sb1 F3 88.2(2)
F6 Sb1 F5 89.9(2)
F2 Sb1 F5 90.4(2)
F1 Sb1 F5 89.7(2)
F3 Sb1 F5 89.5(2)
F6 Sb1 F4 90.9(2)
F2 Sb1 F4 89.7(2)
F1 Sb1 F4 90.2(2)
F3 Sb1 F4 89.6(2)
F5 Sb1 F4 179.1(2)

loop_
_geom_bond_atom_site_label_1
_geom_bond_atom_site_label_2
_geom_bond_distance
Ir1 C1 1.908(7)
Ir1 C2 1.910(6)
Ir1 P1 2.3365(14)
Ir1 P2 2.3414(14)
P1 C13 1.828(6)
P1 C9 1.857(6)
P1 C6 1.862(6)
P2 C18 1.828(5)
P2 C25 1.854(6)
P2 C22 1.887(6)
C1 O1 1.119(8)
C2 O2 1.129(8)
C3 C5 1.545(9)
C3 H3A 0.9800
C3 H3B 0.9800
C3 H3C 0.9800
C4 C5 1.537(9)
C4 H4A 0.9800
C4 H4B 0.9800
C4 H4C 0.9800
C5 C6 1.524(8)
C5 H5A 1.0000
C6 C7 1.548(9)
C6 H6A 1.0000
C7 C8 1.528(9)
C7 H7A 0.9900
C7 H7B 0.9900
C8 C9 1.542(8)
C8 H8A 0.9900
C8 H8B 0.9900
C9 C10 1.531(8)
C9 H9A 1.0000
C10 C12 1.520(10)
C10 C11 1.529(9)
C10 H10A 1.0000
C11 H11A 0.9800
C11 H11B 0.9800
C11 H11C 0.9800
C12 H12A 0.9800
C12 H12B 0.9800
C12 H12C 0.9800
C13 C14 1.391(8)
C13 C18 1.400(8)
C14 C15 1.383(8)
C14 H14A 0.9500
C15 C16 1.387(9)
C15 H15A 0.9500
C16 C17 1.379(8)
C16 H16A 0.9500
C17 C18 1.400(8)
C17 H17A 0.9500
C19 C21 1.533(9)
C19 H19A 0.9800
C19 H19B 0.9800
C19 H19C 0.9800
C20 C21 1.539(9)
C20 H20A 0.9800
C20 H20B 0.9800
C20 H20C 0.9800
C21 C22 1.544(9)
C21 H21A 1.0000
C22 C23 1.567(9)
C22 H22A 1.0000
C23 C24 1.515(9)
C23 H23A 0.9900
C23 H23B 0.9900
C24 C25 1.528(8)
C24 H24A 0.9900
C24 H24B 0.9900
C25 C26 1.527(9)
C25 H25A 1.0000
C26 C27 1.533(10)
C26 C28 1.547(9)
C26 H26A 1.0000
C27 H27A 0.9800
C27 H27B 0.9800
C27 H27C 0.9800
C28 H28A 0.9800
C28 H28B 0.9800
C28 H28C 0.9800
Sb1 F6 1.861(5)
Sb1 F2 1.868(4)
Sb1 F1 1.872(4)
Sb1 F3 1.873(5)
Sb1 F5 1.880(4)
Sb1 F4 1.896(4)

loop_
_geom_torsion_atom_site_label_1
_geom_torsion_atom_site_label_2
_geom_torsion_atom_site_label_3
_geom_torsion_atom_site_label_4
_geom_torsion
C1 Ir1 P1 C13 174.9(3)
C2 Ir1 P1 C13 22(3)
P2 Ir1 P1 C13 0.18(19)
C1 Ir1 P1 C9 50.0(3)
C2 Ir1 P1 C9 -103(3)
P2 Ir1 P1 C9 -124.7(2)
C1 Ir1 P1 C6 -63.3(3)
C2 Ir1 P1 C6 144(3)
P2 Ir1 P1 C6 122.0(2)
C1 Ir1 P2 C18 -60.6(17)
C2 Ir1 P2 C18 179.3(3)
P1 Ir1 P2 C18 -1.95(18)
C1 Ir1 P2 C25 173.4(17)
C2 Ir1 P2 C25 53.3(3)
P1 Ir1 P2 C25 -127.9(2)
C1 Ir1 P2 C22 65.4(17)
C2 Ir1 P2 C22 -54.7(3)
P1 Ir1 P2 C22 124.1(2)
C2 Ir1 C1 O1 35(11)
P1 Ir1 C1 O1 -144(11)
P2 Ir1 C1 O1 -85(11)
C1 Ir1 C2 O2 -63(10)
P1 Ir1 C2 O2 89(10)
P2 Ir1 C2 O2 111(10)
C4 C5 C6 C7 -52.4(8)
C3 C5 C6 C7 -173.8(5)
C4 C5 C6 P1 -174.2(5)
C3 C5 C6 P1 64.5(7)
C13 P1 C6 C5 26.2(5)
C9 P1 C6 C5 137.2(5)
Ir1 P1 C6 C5 -95.3(5)
C13 P1 C6 C7 -100.5(4)
C9 P1 C6 C7 10.6(4)
Ir1 P1 C6 C7 138.0(3)
C5 C6 C7 C8 -164.8(5)
P1 C6 C7 C8 -35.9(6)
C6 C7 C8 C9 50.9(6)
C7 C8 C9 C10 -169.2(5)
C7 C8 C9 P1 -39.9(5)
C13 P1 C9 C10 -103.4(5)
C6 P1 C9 C10 144.5(5)
Ir1 P1 C9 C10 21.7(5)
C13 P1 C9 C8 128.6(4)
C6 P1 C9 C8 16.5(4)
Ir1 P1 C9 C8 -106.3(4)
C8 C9 C10 C12 -176.8(5)
P1 C9 C10 C12 60.7(6)
C8 C9 C10 C11 -53.9(7)
P1 C9 C10 C11 -176.4(5)
C9 P1 C13 C14 -48.3(5)
C6 P1 C13 C14 54.5(5)
Ir1 P1 C13 C14 179.5(4)
C9 P1 C13 C18 134.5(4)
C6 P1 C13 C18 -122.7(5)
Ir1 P1 C13 C18 2.3(5)
C18 C13 C14 C15 2.4(8)
P1 C13 C14 C15 -174.7(4)
C13 C14 C15 C16 -0.3(8)
C14 C15 C16 C17 -1.8(8)
C15 C16 C17 C18 1.7(8)
C16 C17 C18 C13 0.4(8)
C16 C17 C18 P2 179.4(4)
C14 C13 C18 C17 -2.5(8)
P1 C13 C18 C17 174.7(4)
C14 C13 C18 P2 178.5(4)
P1 C13 C18 P2 -4.3(6)
C25 P2 C18 C17 -40.9(5)
C22 P2 C18 C17 61.4(5)
Ir1 P2 C18 C17 -174.9(4)
C25 P2 C18 C13 138.1(4)
C22 P2 C18 C13 -119.6(4)
Ir1 P2 C18 C13 4.1(5)
C19 C21 C22 C23 -172.7(5)
C20 C21 C22 C23 -51.8(7)
C19 C21 C22 P2 67.4(6)
C20 C21 C22 P2 -171.7(5)
C18 P2 C22 C21 -5.6(6)
C25 P2 C22 C21 105.5(5)
Ir1 P2 C22 C21 -128.3(4)
C18 P2 C22 C23 -130.5(4)
C25 P2 C22 C23 -19.4(4)
Ir1 P2 C22 C23 106.8(4)
C21 C22 C23 C24 -134.8(6)
P2 C22 C23 C24 -6.9(6)
C22 C23 C24 C25 37.4(7)
C23 C24 C25 C26 -179.4(5)
C23 C24 C25 P2 -48.9(5)
C18 P2 C25 C26 -72.2(5)
C22 P2 C25 C26 171.0(5)
Ir1 P2 C25 C26 54.2(5)
C18 P2 C25 C24 156.5(4)
C22 P2 C25 C24 39.7(4)
Ir1 P2 C25 C24 -77.1(4)
C24 C25 C26 C27 54.9(7)
P2 C25 C26 C27 -67.8(7)
C24 C25 C26 C28 -66.1(7)
P2 C25 C26 C28 171.2(5)
